data_1561171
loop_
_publ_author_name
'Puzan, Anna N.'
'Baumer, Vyacheslav N.'
'Lisovytskiy, Dmytro V.'
'Mateychenko, Pavel V.'

_publ_section_title
;
 Structure disordering and thermal decomposition of manganese oxalate
 dihydrate, MnC2O4&#x00B7;2H2O
;
_journal_name_full 'Journal of Solid State Chemistry'
_journal_page_first 87
_journal_page_last 94
_journal_paper_doi 10.1016/j.jssc.2018.01.022
_journal_volume 260
_journal_year 2018
_chemical_formula_moiety 'C2 H4 Mn1 O6'
_chemical_formula_structural 'Mn1 C2 O4, 2(H2 O)'
_chemical_formula_sum 'C2 H4 Mn O6'
_chemical_formula_weight 178.99
_chemical_name_common 'manganese oxalate dihydrate'
_chemical_name_systematic
; 
catena-poly[[diaquamanganese(II)]-mu-oxalato}         
;
_space_group_crystal_system monoclinic
_space_group_IT_number 15
_space_group_name_Hall '-C 2yc'
_space_group_name_H-M_alt 'C 1 2/c 1'
_cell_angle_alpha 90.0
_cell_angle_beta 128.329(1)
_cell_angle_gamma 90.0
_cell_formula_units_Z 4
_cell_length_a 11.9896(2)
_cell_length_b 5.6395(1)
_cell_length_c 9.9780(2)
_cell_measurement_temperature 295
_cell_volume 529.250(18)
_computing_cell_refinement 'PowderX (Dong, 1999)'
_computing_data_collection 'Traces v.6 (GBC Diffraction Ltd)'
_computing_data_reduction 'FullProf (Rodriguez-Carvajal, 2010).'
_computing_molecular_graphics 'Macrae et al., 2006; Momma & Izumi, 2011'
_computing_publication_material 'FullProf (Rodriguez-Carvajal, 2010).'
_computing_structure_refinement 'FullProf (Rodriguez-Carvajal, 2010).'
_computing_structure_solution 'Favre-Nicolin & \<Cern\`y, 2002)'
_diffrn_ambient_temperature 293
_diffrn_detector scintillation
_diffrn_measurement_device_type 'Siemens D500'
_diffrn_measurement_method \q-2\q
_diffrn_radiation_monochromator Graphite
_diffrn_source 'sealed X-ray tube'
_diffrn_source_target Cu
_exptl_crystal_density_diffrn 2.246
_exptl_crystal_density_method 'not measured'
_exptl_crystal_F_000 356
_pd_char_colour white
_pd_char_particle_morphology plate-like
_pd_instr_location
; 

60 Nauky ave., Kharkiv 61001, Ukraine

;
_pd_meas_2theta_range_inc 0.02
_pd_meas_2theta_range_max 130
_pd_meas_2theta_range_min 10
_pd_meas_number_of_points 6001
_pd_meas_scan_method step
_pd_prep_pressure 101.3
_pd_prep_temperature 293
_pd_proc_2theta_range_inc 0.02
_pd_proc_2theta_range_max 130.06
_pd_proc_2theta_range_min 10.06
_pd_proc_ls_background_function 'Chebyshev polynomial'
_pd_proc_ls_pref_orient_corr
; 

Modified March-Dollase function (Dollase, W.A. J Appl. Cryst. (1986), 19, 267

;
_pd_proc_ls_profile_function pseudo-Voigt
_pd_proc_ls_prof_R_factor 0.0744
_pd_proc_ls_prof_wR_expected 0.0682
_pd_proc_ls_prof_wR_factor 0.0992
_pd_spec_mounting ' packed powder pellet '
_pd_spec_mount_mode reflection
_pd_spec_shape flat_sheet
_pd_spec_size_axial 20
_pd_spec_size_equat 10
_pd_spec_size_thick 1
_refine_ls_extinction_method none
_refine_ls_hydrogen_treatment .
_refine_ls_matrix_type full
_refine_ls_number_parameters 25
_refine_ls_number_reflns 904
_refine_ls_number_restraints 0
_refine_ls_R_I_factor 0.0481
_refine_ls_structure_factor_coef Inet
_refine_ls_weighting_details 1/[\s(Y~i~)^2^]
_refine_ls_weighting_scheme sigma
_cod_data_source_file JSSC-2018-260-87.cif
_cod_data_source_block 5
_cod_original_cell_volume 529.25(1)
_cod_original_sg_symbol_H-M 'C 2/c'
_cod_original_formula_sum 'C2 H4 Mn1 O6'
_cod_database_code 1561171
_pd_proc_ls_prof_chi2 0.0211
_pd_proc_ls_prof_echi2 0.0218

loop_
_symmetry_equiv_pos_site_id
_symmetry_equiv_pos_as_xyz
1 x,y,z
2 -x,y,-z+1/2
3 -x,-y,-z
4 x,-y,z+1/2
5 x+1/2,y+1/2,z
6 -x+1/2,y+1/2,-z+1/2
7 -x+1/2,-y+1/2,-z
8 x+1/2,-y+1/2,z+1/2

loop_
_atom_site_label
_atom_site_fract_x
_atom_site_fract_y
_atom_site_fract_z
_atom_site_U_iso_or_equiv
_atom_site_adp_type
_atom_site_occupancy
_atom_site_type_symbol
Mn1 0.00000 0.17567 0.25000 0.02203 Uani 0.9331(10) Mn
C1 0.04920 0.67340 0.34950 0.01616 Uani 0.9330(5) C
O1 0.08425 0.47800 0.42220 0.01939 Uani 0.9330(5) O
O2 0.08535 0.87180 0.42200 0.02296 Uani 0.9330(5) O
O3 0.18623 0.17980 0.25766 0.02874 Uani 0.9330(5) O
H3A 0.26150 0.07940 0.33440 0.10500 Uiso 0.9330(5) H
H3B 0.19480 0.23770 0.17720 0.10500 Uiso 0.9330(5) H
Mn1a 0.00000 0.508(3) 0.25000 0.02203 Uani 0.0669(10) Mn
C1a 0.04920 1.005(3) 0.34950 0.01616 Uani 0.0670(5) C
O1a 0.08425 0.810(3) 0.42220 0.01939 Uani 0.0670(5) O
O2a 0.08535 1.204(3) 0.42200 0.02296 Uani 0.0670(5) O
O3a 0.18623 0.512(3) 0.25766 0.02874 Uani 0.0670(5) O
H3Aa 0.26150 0.411(3) 0.33440 0.10500 Uiso 0.0670(5) H
H3Ba 0.19480 0.570(3) 0.17720 0.10500 Uiso 0.0670(5) H

loop_
_atom_site_aniso_label
_atom_site_aniso_U_11
_atom_site_aniso_U_22
_atom_site_aniso_U_33
_atom_site_aniso_U_12
_atom_site_aniso_U_13
_atom_site_aniso_U_23
_atom_site_aniso_type_symbol
Mn1 0.03088 0.01308 0.02213 0.00000 0.01320 0.00000 Mn
C1 0.01640 0.01747 0.01462 0.00339 0.00761 0.00110 C
O1 0.02868 0.01747 0.01201 -0.00051 0.00660 -0.00170 O
O2 0.03639 0.01867 0.01381 -0.00309 0.01249 -0.00130 O
O3 0.03316 0.03114 0.02191 0.00309 0.01552 0.00179 O
Mn1a 0.03088 0.01308 0.02213 0.00000 0.01320 0.00000 Mn
C1a 0.01640 0.01747 0.01462 0.00339 0.00761 0.00110 C
O1a 0.02868 0.01747 0.01201 -0.00051 0.00660 -0.00170 O
O2a 0.03639 0.01867 0.01381 -0.00309 0.01249 -0.00130 O
O3a 0.03316 0.03114 0.02191 0.00309 0.01552 0.00179 O

loop_
_atom_type_symbol
_atom_type_scat_Cromer_Mann_a1
_atom_type_scat_Cromer_Mann_b1
_atom_type_scat_Cromer_Mann_a2
_atom_type_scat_Cromer_Mann_b2
_atom_type_scat_Cromer_Mann_a3
_atom_type_scat_Cromer_Mann_b3
_atom_type_scat_Cromer_Mann_a4
_atom_type_scat_Cromer_Mann_b4
_atom_type_scat_Cromer_Mann_c
_atom_type_scat_dispersion_real
_atom_type_scat_dispersion_imag
_atom_type_scat_source
mn 11.28190 5.34090 7.35730 0.34320 3.01930 17.86740 2.24410 83.75430 1.08960 -0.56800 2.80800 International_Tables_for_Crystallography_Vol.C(1991)_Tables_6.1.1.4_and_6.1.1.5
c 2.31000 20.84390 1.02000 10.20750 1.58860 0.56870 0.86500 51.65120 0.21560 0.01700 0.00900 International_Tables_for_Crystallography_Vol.C(1991)_Tables_6.1.1.4_and_6.1.1.5
o 3.04850 13.27710 2.28680 5.70110 1.54630 0.32390 0.86700 32.90890 0.25080 0.04700 0.03200 International_Tables_for_Crystallography_Vol.C(1991)_Tables_6.1.1.4_and_6.1.1.5
h 0.49300 10.51090 0.32291 26.12570 0.14019 3.14236 0.04081 57.79970 0.00304 0.00000 0.00000 International_Tables_for_Crystallography_Vol.C(1991)_Tables_6.1.1.4_and_6.1.1.5

loop_
_diffrn_radiation_type
_diffrn_radiation_wavelength
CuK\a 1.541837
CuK\a1 1.540598
CuK\a2 1.544426
